data_7047339
loop_
_publ_author_name
'Soltani, Yashar'
'Adams, Samuel J.'
'B\"orger, Jennifer'
'Wilkins, Lewis C.'
'Newman, Paul D.'
'Pope, Simon J. A.'
'Melen, Rebecca L.'

_publ_section_title
;
 Synthesis and photophysical properties of imine borane adducts towards
 vapochromic materials.
;
_journal_issue 36
_journal_name_full 'Dalton transactions (Cambridge, England : 2003)'
_journal_page_first 12656
_journal_page_last 12660
_journal_paper_doi 10.1039/c8dt03019g
_journal_volume 47
_journal_year 2018
_chemical_formula_moiety 'C38 H21 B F15 N O'
_chemical_formula_sum 'C38 H21 B F15 N O'
_chemical_formula_weight 803.37
_space_group_crystal_system triclinic
_space_group_IT_number 2
_space_group_name_Hall '-P 1'
_space_group_name_H-M_alt 'P -1'
_symmetry_space_group_name_Hall '-P 1'
_symmetry_space_group_name_H-M 'P -1'
_atom_sites_solution_hydrogens geom
_atom_sites_solution_primary direct
_audit_creation_method SHELXL-2013
_audit_update_record
;
2018-04-11 deposited with the CCDC.
2018-08-08 downloaded from the CCDC.
;
_cell_angle_alpha 75.088(4)
_cell_angle_beta 69.996(4)
_cell_angle_gamma 84.603(4)
_cell_formula_units_Z 2
_cell_length_a 10.8591(5)
_cell_length_b 11.0549(4)
_cell_length_c 15.5476(7)
_cell_measurement_reflns_used 3784
_cell_measurement_temperature 150(2)
_cell_measurement_theta_max 28.2020
_cell_measurement_theta_min 3.5600
_cell_volume 1694.72(14)
_computing_cell_refinement 'CrysAlisPro 1.171.38.43f (Rigaku OD, 2015)'
_computing_data_collection 'CrysAlisPro 1.171.38.43f (Rigaku OD, 2015)'
_computing_data_reduction 'CrysAlisPro 1.171.38.43f (Rigaku OD, 2015)'
_computing_molecular_graphics XSHELL
_computing_publication_material XCIF
_computing_structure_refinement 'SHELXL-2013 (Sheldrick, 2013)'
_computing_structure_solution SHELXS
_diffrn_ambient_temperature 150(2)
_diffrn_measured_fraction_theta_full 0.998
_diffrn_measured_fraction_theta_max 0.983
_diffrn_measurement_device_type 'Agilent Supernova Dual Atlas W/CCD detector'
_diffrn_measurement_method 'Omega Scans'
_diffrn_radiation_type MoK\a
_diffrn_radiation_wavelength 0.71073
_diffrn_reflns_av_R_equivalents 0.0263
_diffrn_reflns_av_unetI/netI 0.0458
_diffrn_reflns_Laue_measured_fraction_full 0.998
_diffrn_reflns_Laue_measured_fraction_max 0.983
_diffrn_reflns_limit_h_max 13
_diffrn_reflns_limit_h_min -13
_diffrn_reflns_limit_k_max 14
_diffrn_reflns_limit_k_min -14
_diffrn_reflns_limit_l_max 19
_diffrn_reflns_limit_l_min -17
_diffrn_reflns_number 15186
_diffrn_reflns_point_group_measured_fraction_full 0.998
_diffrn_reflns_point_group_measured_fraction_max 0.983
_diffrn_reflns_theta_full 25.242
_diffrn_reflns_theta_max 27.101
_diffrn_reflns_theta_min 2.907
_diffrn_source 'Sealed tube'
_exptl_absorpt_coefficient_mu 0.151
_exptl_absorpt_correction_T_max 1.00
_exptl_absorpt_correction_T_min 0.680
_exptl_absorpt_correction_type gaussian
_exptl_absorpt_process_details
;
CrysAlisPro 1.171.38.43f (Rigaku Oxford Diffraction, 2015)
Numerical absorption correction based on gaussian integration over
a multifaceted crystal model Empirical absorption correction using 
spherical harmonics, implemented in SCALE3 ABSPACK scaling algorithm.
;
_exptl_crystal_colour colourless
_exptl_crystal_density_diffrn 1.574
_exptl_crystal_description block
_exptl_crystal_F_000 808
_exptl_crystal_size_max 0.263
_exptl_crystal_size_mid 0.233
_exptl_crystal_size_min 0.155
_refine_diff_density_max 0.242
_refine_diff_density_min -0.278
_refine_diff_density_rms 0.052
_refine_ls_extinction_method none
_refine_ls_goodness_of_fit_ref 1.016
_refine_ls_hydrogen_treatment constr
_refine_ls_matrix_type full
_refine_ls_number_parameters 505
_refine_ls_number_reflns 7336
_refine_ls_number_restraints 0
_refine_ls_restrained_S_all 1.016
_refine_ls_R_factor_all 0.0811
_refine_ls_R_factor_gt 0.0489
_refine_ls_shift/su_max 0.000
_refine_ls_shift/su_mean 0.000
_refine_ls_structure_factor_coef Fsqd
_refine_ls_weighting_details 'w=1/[\s^2^(Fo^2^)+(0.0573P)^2^+0.8569P] where P=(Fo^2^+2Fc^2^)/3'
_refine_ls_weighting_scheme calc
_refine_ls_wR_factor_gt 0.1153
_refine_ls_wR_factor_ref 0.1380
_reflns_Friedel_coverage 0.000
_reflns_number_gt 4994
_reflns_number_total 7336
_reflns_threshold_expression 'I > 2\s(I)'
_cod_data_source_file c8dt03019g2.cif
_cod_data_source_block rm1774
_cod_depositor_comments
;
The following automatic conversions were performed:

'_atom_sites_solution_primary' value 'Direct' changed to 'direct'
according to
/home/data/users/saulius/crontab/automatic-downloads/rss-feeds/RSC/lib/dictionaries/cif_core.dic
dictionary named 'cif_core.dic' version 2.4.2 from 2011-04-26.

'_exptl_absorpt_correction_type' value 'Gaussian' changed to
'gaussian' according to
/home/data/users/saulius/crontab/automatic-downloads/rss-feeds/RSC/lib/dictionaries/cif_core.dic
dictionary named 'cif_core.dic' version 2.4.2 from 2011-04-26.

Automatic conversion script
Id: cif_fix_values 4973 2017-02-22 13:04:09Z antanas 

 Adding full bibliography for 7047339.cif.
;
_cod_original_cell_volume 1694.73(14)
_cod_database_code 7047339
_shelx_space_group_comment
;
The symmetry employed for this shelxl refinement is uniquely defined
by the following loop, which should always be used as a source of
symmetry information in preference to the above space-group names.
They are only intended as comments.
;
_shelx_estimated_absorpt_t_min 0.961
_shelx_estimated_absorpt_t_max 0.977
_shelxl_version_number 2013-3

loop_
_space_group_symop_operation_xyz
'x, y, z'
'-x, -y, -z'

loop_
_atom_site_label
_atom_site_type_symbol
_atom_site_fract_x
_atom_site_fract_y
_atom_site_fract_z
_atom_site_U_iso_or_equiv
_atom_site_adp_type
_atom_site_occupancy
_atom_site_site_symmetry_order
_atom_site_calc_flag
_atom_site_refinement_flags_posn
_atom_site_refinement_flags_adp
F11 F 0.06363(12) 0.76124(12) 0.36767(9) 0.0362(3) Uani 1 1 d . .
F15 F -0.39009(12) 0.78154(12) 0.41002(9) 0.0373(3) Uani 1 1 d . .
F12 F 0.01499(15) 0.60262(12) 0.53613(10) 0.0447(4) Uani 1 1 d . .
F10 F -0.18407(14) 0.91516(13) 0.09383(9) 0.0406(3) Uani 1 1 d . .
F6 F -0.31350(13) 1.02548(12) 0.38727(9) 0.0388(3) Uani 1 1 d . .
F1 F -0.05043(14) 0.97756(12) 0.42055(9) 0.0379(3) Uani 1 1 d . .
F5 F 0.02471(14) 1.03747(13) 0.09355(9) 0.0405(3) Uani 1 1 d . .
F14 F -0.43493(14) 0.61685(14) 0.57380(10) 0.0499(4) Uani 1 1 d . .
F2 F 0.09155(16) 1.17592(13) 0.38349(11) 0.0505(4) Uani 1 1 d . .
F9 F -0.35209(16) 1.07863(15) 0.04134(11) 0.0563(4) Uani 1 1 d . .
F4 F 0.17050(17) 1.23518(15) 0.05864(11) 0.0588(4) Uani 1 1 d . .
F7 F -0.49192(16) 1.18195(15) 0.33584(13) 0.0616(5) Uani 1 1 d . .
F13 F -0.23410(17) 0.52723(14) 0.64200(11) 0.0572(4) Uani 1 1 d . .
F3 F 0.20591(17) 1.30853(14) 0.20412(13) 0.0602(5) Uani 1 1 d . .
F8 F -0.51213(17) 1.21363(16) 0.16077(14) 0.0692(5) Uani 1 1 d . .
C11 C -0.0176(2) 0.99218(19) 0.25870(15) 0.0259(5) Uani 1 1 d . .
C12 C 0.0033(2) 1.0357(2) 0.32878(15) 0.0288(5) Uani 1 1 d . .
C16 C 0.0417(2) 1.0663(2) 0.16869(16) 0.0317(5) Uani 1 1 d . .
C13 C 0.0767(2) 1.1396(2) 0.31165(17) 0.0341(5) Uani 1 1 d . .
C15 C 0.1166(2) 1.1697(2) 0.14849(18) 0.0392(6) Uani 1 1 d . .
C14 C 0.1344(2) 1.2070(2) 0.22084(19) 0.0389(6) Uani 1 1 d . .
C21 C -0.2408(2) 0.9595(2) 0.24476(15) 0.0275(5) Uani 1 1 d . .
C26 C -0.2564(2) 0.9790(2) 0.15731(16) 0.0321(5) Uani 1 1 d . .
C25 C -0.3446(3) 1.0640(2) 0.12828(18) 0.0403(6) Uani 1 1 d . .
C22 C -0.3233(2) 1.0330(2) 0.30170(16) 0.0316(5) Uani 1 1 d . .
C23 C -0.4144(2) 1.1166(2) 0.2759(2) 0.0413(6) Uani 1 1 d . .
C24 C -0.4239(3) 1.1327(2) 0.1877(2) 0.0459(7) Uani 1 1 d . .
C31 C -0.1609(2) 0.78612(19) 0.38187(15) 0.0253(5) Uani 1 1 d . .
C32 C -0.2852(2) 0.7429(2) 0.43846(15) 0.0281(5) Uani 1 1 d . .
C36 C -0.0629(2) 0.7319(2) 0.41848(15) 0.0278(5) Uani 1 1 d . .
C34 C -0.2112(3) 0.6097(2) 0.55836(16) 0.0369(6) Uani 1 1 d . .
C35 C -0.0855(2) 0.6479(2) 0.50466(17) 0.0327(5) Uani 1 1 d . .
C33 C -0.3117(2) 0.6561(2) 0.52437(16) 0.0345(5) Uani 1 1 d . .
C44 C 0.2746(2) 0.5411(2) -0.01326(16) 0.0322(5) Uani 1 1 d . .
C45 C 0.3091(2) 0.5490(2) 0.06343(17) 0.0352(5) Uani 1 1 d . .
H45 H 0.3803 0.5003 0.0765 0.042 Uiso 1 1 calc R U
C41 C 0.1334(2) 0.6947(2) 0.10432(16) 0.0304(5) Uani 1 1 d . .
C42 C 0.0989(2) 0.6882(2) 0.02744(17) 0.0403(6) Uani 1 1 d . .
H42 H 0.0268 0.7361 0.0151 0.048 Uiso 1 1 calc R U
C46 C 0.2415(2) 0.6266(2) 0.12059(17) 0.0335(5) Uani 1 1 d . .
H46 H 0.2684 0.6338 0.1711 0.040 Uiso 1 1 calc R U
C43 C 0.1692(2) 0.6124(2) -0.03118(17) 0.0412(6) Uani 1 1 d . .
H43 H 0.1456 0.6090 -0.0840 0.049 Uiso 1 1 calc R U
C55 C 0.5944(2) 0.2487(2) -0.32011(17) 0.0344(5) Uani 1 1 d . .
H55 H 0.6199 0.2713 -0.3870 0.041 Uiso 1 1 calc R U
C51 C 0.4854(2) 0.3015(2) -0.17027(16) 0.0304(5) Uani 1 1 d . .
C52 C 0.5237(2) 0.1854(2) -0.12486(17) 0.0339(5) Uani 1 1 d . .
H52 H 0.5003 0.1635 -0.0581 0.041 Uiso 1 1 calc R U
C53 C 0.5954(2) 0.1022(2) -0.17631(17) 0.0355(5) Uani 1 1 d . .
H53 H 0.6229 0.0244 -0.1450 0.043 Uiso 1 1 calc R U
C54 C 0.6274(2) 0.1322(2) -0.27375(17) 0.0324(5) Uani 1 1 d . .
C56 C 0.5237(2) 0.3321(2) -0.26789(16) 0.0332(5) Uani 1 1 d . .
H56 H 0.5010 0.4120 -0.2997 0.040 Uiso 1 1 calc R U
O1 O 0.68961(17) 0.04056(16) -0.31766(13) 0.0448(5) Uani 1 1 d . .
C3 C 0.3475(2) 0.4593(2) -0.07192(17) 0.0346(5) Uani 1 1 d . .
C4 C 0.0665(2) 0.7789(2) 0.16594(15) 0.0298(5) Uani 1 1 d . .
H4 H 0.1204 0.8356 0.1734 0.036 Uiso 1 1 calc R U
C2 C 0.4105(2) 0.3879(2) -0.11707(16) 0.0321(5) Uani 1 1 d . .
C1 C 0.7130(3) 0.0640(3) -0.41686(19) 0.0531(8) Uani 1 1 d . .
H1A H 0.7585 -0.0081 -0.4400 0.080 Uiso 1 1 calc R U
H1B H 0.7673 0.1388 -0.4497 0.080 Uiso 1 1 calc R U
H1C H 0.6292 0.0774 -0.4288 0.080 Uiso 1 1 calc R U
C5 C -0.1484(2) 0.6872(2) 0.21617(16) 0.0309(5) Uani 1 1 d . .
H5A H -0.1437 0.6871 0.1515 0.037 Uiso 1 1 calc R U
H5B H -0.2390 0.7103 0.2501 0.037 Uiso 1 1 calc R U
C6 C -0.1189(2) 0.5553(2) 0.26591(18) 0.0351(5) Uani 1 1 d . .
H6A H -0.0454 0.5189 0.2215 0.042 Uiso 1 1 calc R U
H6B H -0.0915 0.5595 0.3197 0.042 Uiso 1 1 calc R U
C7 C -0.2378(2) 0.4716(2) 0.30162(19) 0.0391(6) Uani 1 1 d . .
H7A H -0.3072 0.5032 0.3514 0.047 Uiso 1 1 calc R U
H7B H -0.2718 0.4773 0.2492 0.047 Uiso 1 1 calc R U
C8 C -0.2107(3) 0.3360(2) 0.3408(3) 0.0598(8) Uani 1 1 d . .
H8A H -0.2913 0.2877 0.3621 0.090 Uiso 1 1 calc R U
H8B H -0.1798 0.3290 0.3942 0.090 Uiso 1 1 calc R U
H8C H -0.1433 0.3033 0.2917 0.090 Uiso 1 1 calc R U
N1 N -0.05674(17) 0.78407(16) 0.21057(12) 0.0268(4) Uani 1 1 d . .
B1 B -0.1206(2) 0.8808(2) 0.27612(17) 0.0250(5) Uani 1 1 d . .

loop_
_atom_site_aniso_label
_atom_site_aniso_U_11
_atom_site_aniso_U_22
_atom_site_aniso_U_33
_atom_site_aniso_U_23
_atom_site_aniso_U_13
_atom_site_aniso_U_12
F11 0.0300(7) 0.0383(7) 0.0416(8) -0.0085(6) -0.0152(6) 0.0033(6)
F15 0.0286(7) 0.0422(8) 0.0374(8) -0.0023(6) -0.0113(6) -0.0021(6)
F12 0.0639(9) 0.0352(7) 0.0495(9) -0.0086(7) -0.0407(8) 0.0092(7)
F10 0.0482(8) 0.0512(9) 0.0234(7) -0.0082(6) -0.0135(6) -0.0011(7)
F6 0.0452(8) 0.0394(8) 0.0362(8) -0.0188(6) -0.0138(6) 0.0076(6)
F1 0.0529(8) 0.0386(7) 0.0244(7) -0.0089(6) -0.0134(6) -0.0049(6)
F5 0.0517(9) 0.0435(8) 0.0223(7) -0.0026(6) -0.0083(6) -0.0113(7)
F14 0.0473(9) 0.0474(9) 0.0392(9) 0.0038(7) -0.0014(7) -0.0132(7)
F2 0.0725(11) 0.0402(8) 0.0553(10) -0.0196(7) -0.0350(8) -0.0035(8)
F9 0.0636(10) 0.0641(10) 0.0430(9) 0.0137(8) -0.0360(8) -0.0126(8)
F4 0.0694(11) 0.0527(10) 0.0405(9) 0.0086(7) -0.0080(8) -0.0288(8)
F7 0.0524(10) 0.0516(10) 0.0882(13) -0.0345(9) -0.0255(9) 0.0228(8)
F13 0.0841(12) 0.0449(9) 0.0360(9) 0.0129(7) -0.0256(8) -0.0096(8)
F3 0.0689(11) 0.0390(9) 0.0751(12) -0.0045(8) -0.0281(9) -0.0218(8)
F8 0.0623(11) 0.0507(10) 0.0991(14) -0.0002(9) -0.0499(10) 0.0178(8)
C11 0.0268(11) 0.0255(11) 0.0256(11) -0.0069(9) -0.0091(9) 0.0027(9)
C12 0.0313(12) 0.0271(11) 0.0268(12) -0.0057(9) -0.0094(10) 0.0034(9)
C16 0.0352(12) 0.0325(12) 0.0262(12) -0.0063(10) -0.0088(10) -0.0015(10)
C13 0.0407(13) 0.0299(12) 0.0395(14) -0.0135(10) -0.0199(11) 0.0026(10)
C15 0.0405(14) 0.0335(13) 0.0343(14) 0.0024(10) -0.0064(11) -0.0077(11)
C14 0.0389(13) 0.0257(12) 0.0533(17) -0.0059(11) -0.0180(12) -0.0057(10)
C21 0.0271(11) 0.0268(11) 0.0268(12) -0.0015(9) -0.0092(9) -0.0043(9)
C26 0.0356(12) 0.0327(12) 0.0267(12) -0.0010(10) -0.0118(10) -0.0050(10)
C25 0.0451(14) 0.0392(14) 0.0394(15) 0.0061(11) -0.0262(12) -0.0094(12)
C22 0.0330(12) 0.0293(12) 0.0326(13) -0.0072(10) -0.0110(10) -0.0010(10)
C23 0.0338(13) 0.0308(13) 0.0599(18) -0.0139(12) -0.0156(12) 0.0055(11)
C24 0.0436(15) 0.0326(13) 0.0643(19) 0.0012(13) -0.0312(14) 0.0017(12)
C31 0.0324(11) 0.0239(10) 0.0226(11) -0.0080(8) -0.0115(9) 0.0023(9)
C32 0.0331(12) 0.0270(11) 0.0252(12) -0.0067(9) -0.0107(10) 0.0002(9)
C36 0.0330(12) 0.0247(11) 0.0272(12) -0.0086(9) -0.0102(10) 0.0007(9)
C34 0.0606(16) 0.0238(11) 0.0252(12) 0.0002(9) -0.0164(12) -0.0028(11)
C35 0.0506(14) 0.0239(11) 0.0339(13) -0.0088(10) -0.0268(12) 0.0053(10)
C33 0.0406(13) 0.0302(12) 0.0276(12) -0.0054(10) -0.0042(10) -0.0071(10)
C44 0.0315(12) 0.0305(12) 0.0294(12) -0.0079(10) -0.0032(10) -0.0003(10)
C45 0.0285(12) 0.0381(13) 0.0361(14) -0.0100(11) -0.0071(10) 0.0026(10)
C41 0.0290(11) 0.0313(12) 0.0271(12) -0.0071(9) -0.0040(9) -0.0015(9)
C42 0.0415(14) 0.0469(15) 0.0325(14) -0.0133(11) -0.0132(11) 0.0144(12)
C46 0.0291(12) 0.0413(13) 0.0304(13) -0.0114(10) -0.0069(10) -0.0055(10)
C43 0.0465(15) 0.0501(15) 0.0310(14) -0.0166(11) -0.0153(11) 0.0093(12)
C55 0.0309(12) 0.0425(14) 0.0258(12) -0.0056(10) -0.0068(10) 0.0022(10)
C51 0.0273(11) 0.0342(12) 0.0295(12) -0.0092(10) -0.0076(9) -0.0017(10)
C52 0.0376(13) 0.0367(13) 0.0283(13) -0.0074(10) -0.0117(10) -0.0018(10)
C53 0.0394(13) 0.0307(12) 0.0381(14) -0.0048(10) -0.0184(11) 0.0029(10)
C54 0.0249(11) 0.0356(13) 0.0367(14) -0.0148(10) -0.0069(10) 0.0034(10)
C56 0.0322(12) 0.0318(12) 0.0311(13) -0.0034(10) -0.0092(10) 0.0044(10)
O1 0.0432(10) 0.0466(10) 0.0451(11) -0.0209(9) -0.0120(8) 0.0149(8)
C3 0.0338(12) 0.0346(13) 0.0325(13) -0.0070(10) -0.0077(10) -0.0020(10)
C4 0.0325(12) 0.0305(12) 0.0243(12) -0.0050(9) -0.0076(10) -0.0015(10)
C2 0.0309(12) 0.0349(12) 0.0289(12) -0.0054(10) -0.0082(10) -0.0048(10)
C1 0.0524(17) 0.0671(19) 0.0422(17) -0.0291(14) -0.0119(13) 0.0188(15)
C5 0.0313(12) 0.0322(12) 0.0318(13) -0.0103(10) -0.0112(10) -0.0019(10)
C6 0.0346(12) 0.0296(12) 0.0430(14) -0.0096(10) -0.0147(11) 0.0005(10)
C7 0.0399(13) 0.0344(13) 0.0457(15) -0.0094(11) -0.0173(12) -0.0021(11)
C8 0.0563(18) 0.0330(14) 0.094(2) -0.0011(15) -0.0384(17) -0.0064(13)
N1 0.0303(10) 0.0285(9) 0.0226(9) -0.0068(7) -0.0097(8) 0.0005(8)
B1 0.0297(12) 0.0254(12) 0.0202(12) -0.0062(9) -0.0083(10) 0.0002(10)

loop_
_atom_type_symbol
_atom_type_description
_atom_type_scat_dispersion_real
_atom_type_scat_dispersion_imag
_atom_type_scat_source
C C 0.0033 0.0016 'International Tables Vol C Tables 4.2.6.8 and 6.1.1.4'
H H 0.0000 0.0000 'International Tables Vol C Tables 4.2.6.8 and 6.1.1.4'
B B 0.0013 0.0007 'International Tables Vol C Tables 4.2.6.8 and 6.1.1.4'
N N 0.0061 0.0033 'International Tables Vol C Tables 4.2.6.8 and 6.1.1.4'
F F 0.0171 0.0103 'International Tables Vol C Tables 4.2.6.8 and 6.1.1.4'
O O 0.0106 0.0060 'International Tables Vol C Tables 4.2.6.8 and 6.1.1.4'

loop_
_geom_angle_atom_site_label_1
_geom_angle_atom_site_label_2
_geom_angle_atom_site_label_3
_geom_angle
C12 C11 C16 112.8(2)
C12 C11 B1 125.66(19)
C16 C11 B1 120.75(19)
F1 C12 C13 115.06(19)
F1 C12 C11 120.9(2)
C13 C12 C11 124.0(2)
F5 C16 C15 115.9(2)
F5 C16 C11 119.1(2)
C15 C16 C11 125.0(2)
F2 C13 C14 119.7(2)
F2 C13 C12 120.3(2)
C14 C13 C12 120.0(2)
F4 C15 C14 120.3(2)
F4 C15 C16 120.5(2)
C14 C15 C16 119.2(2)
F3 C14 C15 121.1(2)
F3 C14 C13 120.0(2)
C15 C14 C13 118.9(2)
C26 C21 C22 113.75(19)
C26 C21 B1 125.85(19)
C22 C21 B1 119.37(19)
F10 C26 C25 115.2(2)
F10 C26 C21 121.24(19)
C25 C26 C21 123.6(2)
F9 C25 C24 120.2(2)
F9 C25 C26 119.8(2)
C24 C25 C26 120.0(2)
F6 C22 C23 116.8(2)
F6 C22 C21 119.05(19)
C23 C22 C21 124.2(2)
F7 C23 C24 120.5(2)
F7 C23 C22 120.3(2)
C24 C23 C22 119.2(2)
F8 C24 C25 120.4(2)
F8 C24 C23 120.4(2)
C25 C24 C23 119.2(2)
C32 C31 C36 113.5(2)
C32 C31 B1 126.73(19)
C36 C31 B1 119.45(19)
F15 C32 C31 120.59(19)
F15 C32 C33 115.38(19)
C31 C32 C33 124.0(2)
F11 C36 C35 116.41(19)
F11 C36 C31 119.40(19)
C35 C36 C31 124.2(2)
F13 C34 C33 121.0(2)
F13 C34 C35 120.1(2)
C33 C34 C35 118.9(2)
F12 C35 C34 120.0(2)
F12 C35 C36 120.4(2)
C34 C35 C36 119.6(2)
F14 C33 C34 120.2(2)
F14 C33 C32 120.1(2)
C34 C33 C32 119.6(2)
C45 C44 C43 119.0(2)
C45 C44 C3 119.6(2)
C43 C44 C3 121.5(2)
C46 C45 C44 120.9(2)
C46 C45 H45 119.6
C44 C45 H45 119.6
C42 C41 C46 119.5(2)
C42 C41 C4 122.4(2)
C46 C41 C4 117.9(2)
C43 C42 C41 120.2(2)
C43 C42 H42 119.9
C41 C42 H42 119.9
C45 C46 C41 120.0(2)
C45 C46 H46 120.0
C41 C46 H46 120.0
C42 C43 C44 120.4(2)
C42 C43 H43 119.8
C44 C43 H43 119.8
C54 C55 C56 119.3(2)
C54 C55 H55 120.3
C56 C55 H55 120.3
C56 C51 C52 118.5(2)
C56 C51 C2 120.8(2)
C52 C51 C2 120.7(2)
C53 C52 C51 120.5(2)
C53 C52 H52 119.7
C51 C52 H52 119.7
C52 C53 C54 120.2(2)
C52 C53 H53 119.9
C54 C53 H53 119.9
O1 C54 C55 124.1(2)
O1 C54 C53 115.9(2)
C55 C54 C53 120.0(2)
C51 C56 C55 121.4(2)
C51 C56 H56 119.3
C55 C56 H56 119.3
C54 O1 C1 117.28(19)
C2 C3 C44 176.7(3)
N1 C4 C41 127.1(2)
N1 C4 H4 116.5
C41 C4 H4 116.5
C3 C2 C51 179.4(3)
O1 C1 H1A 109.5
O1 C1 H1B 109.5
H1A C1 H1B 109.5
O1 C1 H1C 109.5
H1A C1 H1C 109.5
H1B C1 H1C 109.5
N1 C5 C6 113.62(18)
N1 C5 H5A 108.8
C6 C5 H5A 108.8
N1 C5 H5B 108.8
C6 C5 H5B 108.8
H5A C5 H5B 107.7
C7 C6 C5 111.28(19)
C7 C6 H6A 109.4
C5 C6 H6A 109.4
C7 C6 H6B 109.4
C5 C6 H6B 109.4
H6A C6 H6B 108.0
C8 C7 C6 113.9(2)
C8 C7 H7A 108.8
C6 C7 H7A 108.8
C8 C7 H7B 108.8
C6 C7 H7B 108.8
H7A C7 H7B 107.7
C7 C8 H8A 109.5
C7 C8 H8B 109.5
H8A C8 H8B 109.5
C7 C8 H8C 109.5
H8A C8 H8C 109.5
H8B C8 H8C 109.5
C4 N1 C5 121.19(18)
C4 N1 B1 123.20(19)
C5 N1 B1 115.03(16)
N1 B1 C31 101.30(16)
N1 B1 C21 109.97(17)
C31 B1 C21 116.63(18)
N1 B1 C11 112.06(17)
C31 B1 C11 114.44(17)
C21 B1 C11 102.73(16)

loop_
_geom_bond_atom_site_label_1
_geom_bond_atom_site_label_2
_geom_bond_distance
F11 C36 1.351(3)
F15 C32 1.353(2)
F12 C35 1.348(3)
F10 C26 1.346(3)
F6 C22 1.351(3)
F1 C12 1.348(2)
F5 C16 1.360(3)
F14 C33 1.343(3)
F2 C13 1.342(3)
F9 C25 1.349(3)
F4 C15 1.348(3)
F7 C23 1.340(3)
F13 C34 1.340(3)
F3 C14 1.344(3)
F8 C24 1.346(3)
C11 C12 1.389(3)
C11 C16 1.392(3)
C11 B1 1.649(3)
C12 C13 1.377(3)
C16 C15 1.372(3)
C13 C14 1.372(3)
C15 C14 1.369(4)
C21 C26 1.387(3)
C21 C22 1.392(3)
C21 B1 1.643(3)
C26 C25 1.383(3)
C25 C24 1.366(4)
C22 C23 1.380(3)
C23 C24 1.375(4)
C31 C32 1.384(3)
C31 C36 1.391(3)
C31 B1 1.643(3)
C32 C33 1.385(3)
C36 C35 1.377(3)
C34 C33 1.372(3)
C34 C35 1.373(4)
C44 C45 1.391(3)
C44 C43 1.395(3)
C44 C3 1.439(3)
C45 C46 1.375(3)
C45 H45 0.9500
C41 C42 1.389(3)
C41 C46 1.395(3)
C41 C4 1.473(3)
C42 C43 1.383(3)
C42 H42 0.9500
C46 H46 0.9500
C43 H43 0.9500
C55 C54 1.386(3)
C55 C56 1.387(3)
C55 H55 0.9500
C51 C56 1.386(3)
C51 C52 1.397(3)
C51 C2 1.435(3)
C52 C53 1.382(3)
C52 H52 0.9500
C53 C54 1.389(3)
C53 H53 0.9500
C54 O1 1.364(3)
C56 H56 0.9500
O1 C1 1.431(3)
C3 C2 1.199(3)
C4 N1 1.283(3)
C4 H4 0.9500
C1 H1A 0.9800
C1 H1B 0.9800
C1 H1C 0.9800
C5 N1 1.496(3)
C5 C6 1.525(3)
C5 H5A 0.9900
C5 H5B 0.9900
C6 C7 1.518(3)
C6 H6A 0.9900
C6 H6B 0.9900
C7 C8 1.508(3)
C7 H7A 0.9900
C7 H7B 0.9900
C8 H8A 0.9800
C8 H8B 0.9800
C8 H8C 0.9800
N1 B1 1.613(3)
